data_7217473
loop_
_publ_author_name
'Hong, Xu-Jia'
'Liu, Xiang'
'Zhang, Jing-Bo'
'Lin, Chu-Ling'
'Wu, Xiao'
'Ou, Yan-Jun'
'Yang, Jian'
'Jin, Hong-Guang'
'Cai, Yue-Peng'

_publ_section_title
;
 Two low-dimensional Schiff base copper(i/ii) complexes: synthesis,
 characterization and catalytic activity for degradation of organic dyes
;
_journal_issue 34
_journal_name_full CrystEngComm
_journal_page_first 7926
_journal_paper_doi 10.1039/C4CE01207K
_journal_volume 16
_journal_year 2014
_chemical_formula_sum 'C88 H106 Cu10 I10 N36 O17'
_chemical_formula_weight 3844.49
_chemical_name_systematic
; 
 ? 
;
_space_group_IT_number 2
_symmetry_cell_setting triclinic
_symmetry_space_group_name_Hall '-P 1'
_symmetry_space_group_name_H-M 'P -1'
_atom_sites_solution_hydrogens geom
_atom_sites_solution_primary direct
_atom_sites_solution_secondary difmap
_audit_creation_method SHELXL-97
_cell_angle_alpha 91.178(3)
_cell_angle_beta 90.148(3)
_cell_angle_gamma 107.497(3)
_cell_formula_units_Z 1
_cell_length_a 11.541(3)
_cell_length_b 13.901(3)
_cell_length_c 20.769(4)
_cell_measurement_reflns_used 2433
_cell_measurement_temperature 298(2)
_cell_measurement_theta_max 20.84
_cell_measurement_theta_min 2.25
_cell_volume 3177.0(12)
_computing_cell_refinement 'Bruker SAINT'
_computing_data_collection 'Bruker APEX2'
_computing_data_reduction 'Bruker SAINT'
_computing_molecular_graphics 'Bruker SHELXTL'
_computing_publication_material 'Bruker SHELXTL'
_computing_structure_refinement 'SHELXL-97 (Sheldrick, 2008)'
_computing_structure_solution 'SHELXS-97 (Sheldrick, 2008)'
_diffrn_ambient_temperature 298(2)
_diffrn_measured_fraction_theta_full 0.983
_diffrn_measured_fraction_theta_max 0.983
_diffrn_measurement_device_type 'Bruker APEX-II CCD'
_diffrn_measurement_method '\f and \w scans'
_diffrn_radiation_monochromator graphite
_diffrn_radiation_source 'fine-focus sealed tube'
_diffrn_radiation_type MoK\a
_diffrn_radiation_wavelength 0.71073
_diffrn_reflns_av_R_equivalents 0.0352
_diffrn_reflns_av_sigmaI/netI 0.0841
_diffrn_reflns_limit_h_max 13
_diffrn_reflns_limit_h_min -12
_diffrn_reflns_limit_k_max 16
_diffrn_reflns_limit_k_min -14
_diffrn_reflns_limit_l_max 24
_diffrn_reflns_limit_l_min -24
_diffrn_reflns_number 16628
_diffrn_reflns_theta_full 25.25
_diffrn_reflns_theta_max 25.25
_diffrn_reflns_theta_min 1.54
_exptl_absorpt_coefficient_mu 4.137
_exptl_absorpt_correction_T_max 0.7072
_exptl_absorpt_correction_T_min 0.5398
_exptl_absorpt_correction_type multi-scan
_exptl_absorpt_process_details 'SADABS (Sheldrick, 1996)'
_exptl_crystal_colour 'deep green'
_exptl_crystal_density_diffrn 2.009
_exptl_crystal_density_method 'not measured'
_exptl_crystal_description block
_exptl_crystal_F_000 1842
_exptl_crystal_size_max 0.17
_exptl_crystal_size_mid 0.13
_exptl_crystal_size_min 0.09
_refine_diff_density_max 1.314
_refine_diff_density_min -1.759
_refine_diff_density_rms 0.277
_refine_ls_extinction_coef 0.0009(2)
_refine_ls_extinction_expression Fc^*^=kFc[1+0.001xFc^2^\l^3^/sin(2\q)]^-1/4^
_refine_ls_extinction_method SHELXL
_refine_ls_goodness_of_fit_ref 0.989
_refine_ls_hydrogen_treatment constr
_refine_ls_matrix_type full
_refine_ls_number_parameters 742
_refine_ls_number_reflns 11324
_refine_ls_number_restraints 0
_refine_ls_restrained_S_all 0.989
_refine_ls_R_factor_all 0.1080
_refine_ls_R_factor_gt 0.0655
_refine_ls_shift/su_max 0.001
_refine_ls_shift/su_mean 0.000
_refine_ls_structure_factor_coef Fsqd
_refine_ls_weighting_details 'calc w=1/[\s^2^(Fo^2^)+(0.1546P)^2^+60.4568P] where P=(Fo^2^+2Fc^2^)/3'
_refine_ls_weighting_scheme calc
_refine_ls_wR_factor_gt 0.2214
_refine_ls_wR_factor_ref 0.2463
_reflns_number_gt 6537
_reflns_number_total 11324
_reflns_threshold_expression >2sigma(I)
_cod_duplicate_entry 7216704
_cod_data_source_file c4ce01207k2.cif
_cod_data_source_block re824
_cod_depositor_comments
;
The following automatic conversions were performed:

'_symmetry_cell_setting' value 'Triclinic' changed to 'triclinic'
according to
/usr/data/users/saulius/crontab/automatic-downloads/current/RSC/lib/dictionaries/cif_core.dic
dictionary named 'cif_core.dic' version 2.4.2 from
2011-04-26.

'_refine_ls_hydrogen_treatment' value 'CONSTR' changed
to 'constr' according to
/usr/data/users/saulius/crontab/automatic-downloads/current/RSC/lib/dictionaries/cif_core.dic
dictionary named 'cif_core.dic' version 2.4.2 from 2011-04-26.

Automatic conversion script
Id: cif_fix_values 2281 2013-09-26 08:29:07Z andrius 
;
_cod_original_cell_volume 3177.2(11)
_cod_original_sg_symbol_H-M P-1
_cod_database_code 7217473

loop_
_symmetry_equiv_pos_as_xyz
'x, y, z'
'-x, -y, -z'

loop_
_atom_site_label
_atom_site_type_symbol
_atom_site_fract_x
_atom_site_fract_y
_atom_site_fract_z
_atom_site_U_iso_or_equiv
_atom_site_adp_type
_atom_site_occupancy
_atom_site_symmetry_multiplicity
_atom_site_calc_flag
_atom_site_refinement_flags
Cu1 Cu 0.73791(16) 0.62789(14) 0.62088(8) 0.0378(5) Uani 1 1 d .
Cu2 Cu 0.70411(16) 0.49150(14) 0.79439(9) 0.0395(5) Uani 1 1 d .
Cu3 Cu 0.78102(16) 0.76108(15) 0.88586(9) 0.0389(5) Uani 1 1 d .
Cu4 Cu 0.77881(16) 0.89791(14) 0.71350(9) 0.0392(5) Uani 1 1 d .
Cu5 Cu 0.0795(5) 0.0398(4) 0.9361(3) 0.1594(19) Uani 1 1 d .
I1 I 0.77176(11) 1.00193(9) 0.58438(5) 0.0545(4) Uani 1 1 d .
I2 I 0.67512(13) 0.39353(11) 0.93076(6) 0.0657(4) Uani 1 1 d .
I3 I 0.70522(12) 0.42202(10) 0.54465(6) 0.0638(4) Uani 1 1 d .
I4 I 0.2375(3) 0.1107(2) 0.85513(16) 0.1743(12) Uani 1 1 d .
I5 I -0.1508(2) -0.01701(16) 0.94552(10) 0.1073(7) Uani 1 1 d .
O1 O 0.7887(8) 0.5789(8) 0.7031(5) 0.040(2) Uani 1 1 d .
O2 O 0.9371(12) 0.5044(11) 0.8605(6) 0.062(3) Uani 1 1 d .
H2 H 0.9921 0.4814 0.8501 0.093 Uiso 1 1 calc R
O3 O 0.6737(9) 0.6123(7) 0.8346(5) 0.038(2) Uani 1 1 d .
O4 O 0.5723(13) 0.8392(10) 0.9098(6) 0.067(4) Uani 1 1 d .
H4 H 0.6225 0.8698 0.9368 0.100 Uiso 1 1 calc R
O5 O 0.8429(9) 0.8242(8) 0.8014(5) 0.039(2) Uani 1 1 d .
O6 O 1.0112(11) 0.9473(11) 0.6424(6) 0.062(3) Uani 1 1 d .
H6 H 0.9756 0.9837 0.6259 0.093 Uiso 1 1 calc R
O7 O 0.6940(9) 0.7608(8) 0.6749(5) 0.040(2) Uani 1 1 d .
O8 O 0.4811(10) 0.4926(9) 0.6114(6) 0.057(3) Uani 1 1 d .
H8 H 0.5176 0.4504 0.6114 0.086 Uiso 1 1 calc R
N1 N 0.7486(11) 0.7006(10) 0.5367(6) 0.040(3) Uani 1 1 d .
N2 N 0.9112(11) 0.6760(9) 0.6141(6) 0.039(3) Uani 1 1 d .
N3 N 0.9823(11) 0.6527(10) 0.6609(6) 0.042(3) Uani 1 1 d .
N4 N 0.8838(12) 0.5281(10) 0.8061(6) 0.041(3) Uani 1 1 d .
N5 N 0.6711(13) 0.3618(10) 0.7426(6) 0.043(3) Uani 1 1 d .
N6 N 0.5322(11) 0.4591(9) 0.7826(6) 0.037(3) Uani 1 1 d .
N7 N 0.4764(12) 0.5275(10) 0.8075(6) 0.044(3) Uani 1 1 d .
N8 N 0.6077(13) 0.7600(10) 0.8837(6) 0.047(3) Uani 1 1 d .
N9 N 0.7816(12) 0.7002(10) 0.9743(6) 0.045(3) Uani 1 1 d .
N10 N 0.9484(11) 0.7619(10) 0.8903(6) 0.040(3) Uani 1 1 d .
N11 N 1.0226(11) 0.8019(10) 0.8391(6) 0.046(3) Uani 1 1 d .
N12 N 0.9516(12) 0.9063(9) 0.6976(6) 0.040(3) Uani 1 1 d .
N13 N 0.8041(13) 1.0296(11) 0.7630(6) 0.047(3) Uani 1 1 d .
N14 N 0.6150(12) 0.8854(10) 0.7356(7) 0.046(3) Uani 1 1 d .
N15 N 0.5248(11) 0.7978(10) 0.7143(6) 0.046(3) Uani 1 1 d .
H15A H 0.4829 0.7655 0.7480 0.055 Uiso 1 1 calc R
H15B H 0.4726 0.8140 0.6874 0.055 Uiso 1 1 calc R
N16 N 0.5565(11) 0.5831(9) 0.6335(6) 0.039(3) Uani 1 1 d .
N17 N 0.371(2) 0.9919(19) 0.6132(11) 0.101(7) Uani 1 1 d .
N18 N 0.059(3) 0.359(3) 0.6968(17) 0.149(13) Uani 1 1 d .
C1 C 0.6613(17) 0.7138(14) 0.5011(8) 0.054(4) Uani 1 1 d .
H1 H 0.5818 0.6828 0.5138 0.064 Uiso 1 1 calc R
C2 C 0.679(2) 0.7703(16) 0.4462(9) 0.068(6) Uani 1 1 d .
H2A H 0.6143 0.7746 0.4205 0.082 Uiso 1 1 calc R
C3 C 0.800(2) 0.8210(17) 0.4321(11) 0.079(6) Uani 1 1 d .
H3 H 0.8176 0.8654 0.3981 0.094 Uiso 1 1 calc R
C4 C 0.8939(19) 0.8063(15) 0.4673(9) 0.065(5) Uani 1 1 d .
H4A H 0.9738 0.8361 0.4549 0.078 Uiso 1 1 calc R
C5 C 0.8702(15) 0.7481(12) 0.5205(7) 0.044(4) Uani 1 1 d .
C6 C 0.9580(14) 0.7278(11) 0.5639(8) 0.043(4) Uani 1 1 d .
C7 C 1.0937(16) 0.7661(16) 0.5537(10) 0.068(5) Uani 1 1 d .
H7A H 1.1235 0.8358 0.5671 0.101 Uiso 1 1 calc R
H7B H 1.1108 0.7596 0.5089 0.101 Uiso 1 1 calc R
H7C H 1.1330 0.7273 0.5786 0.101 Uiso 1 1 calc R
C8 C 0.9058(13) 0.6033(12) 0.7053(7) 0.039(3) Uani 1 1 d .
C9 C 0.9622(14) 0.5759(12) 0.7645(8) 0.042(4) Uani 1 1 d .
C10 C 1.0961(15) 0.6018(16) 0.7731(10) 0.063(5) Uani 1 1 d .
H10A H 1.1232 0.6559 0.8043 0.095 Uiso 1 1 calc R
H10B H 1.1352 0.6224 0.7328 0.095 Uiso 1 1 calc R
H10C H 1.1165 0.5438 0.7878 0.095 Uiso 1 1 calc R
C11 C 0.7511(18) 0.3193(13) 0.7183(9) 0.057(5) Uani 1 1 d .
H11 H 0.8334 0.3505 0.7260 0.068 Uiso 1 1 calc R
C12 C 0.7166(19) 0.2307(13) 0.6820(9) 0.060(5) Uani 1 1 d .
H12 H 0.7744 0.2038 0.6642 0.071 Uiso 1 1 calc R
C13 C 0.594(2) 0.1832(14) 0.6727(10) 0.066(5) Uani 1 1 d .
H13 H 0.5678 0.1210 0.6512 0.079 Uiso 1 1 calc R
C14 C 0.514(2) 0.2259(13) 0.6943(9) 0.061(5) Uani 1 1 d .
H14 H 0.4314 0.1957 0.6859 0.073 Uiso 1 1 calc R
C15 C 0.5522(16) 0.3173(13) 0.7300(7) 0.050(4) Uani 1 1 d .
C16 C 0.4721(16) 0.3790(13) 0.7548(7) 0.047(4) Uani 1 1 d .
C17 C 0.3398(16) 0.3443(15) 0.7417(10) 0.063(5) Uani 1 1 d .
H17A H 0.3034 0.3925 0.7594 0.094 Uiso 1 1 calc R
H17B H 0.3046 0.2802 0.7612 0.094 Uiso 1 1 calc R
H17C H 0.3255 0.3375 0.6960 0.094 Uiso 1 1 calc R
C18 C 0.5619(14) 0.6045(12) 0.8338(8) 0.042(4) Uani 1 1 d .
C19 C 0.5172(14) 0.6843(12) 0.8617(7) 0.039(3) Uani 1 1 d .
C20 C 0.3908(14) 0.6826(14) 0.8631(9) 0.057(5) Uani 1 1 d .
H20A H 0.3759 0.7152 0.9021 0.085 Uiso 1 1 calc R
H20B H 0.3394 0.6140 0.8615 0.085 Uiso 1 1 calc R
H20C H 0.3736 0.7176 0.8266 0.085 Uiso 1 1 calc R
C21 C 0.6920(17) 0.6655(15) 1.0151(9) 0.061(5) Uani 1 1 d .
H21 H 0.6161 0.6721 1.0054 0.074 Uiso 1 1 calc R
C22 C 0.707(2) 0.6201(15) 1.0712(9) 0.070(6) Uani 1 1 d .
H22 H 0.6413 0.5960 1.0988 0.084 Uiso 1 1 calc R
C23 C 0.815(2) 0.6111(16) 1.0858(11) 0.078(6) Uani 1 1 d .
H23 H 0.8259 0.5809 1.1240 0.094 Uiso 1 1 calc R
C24 C 0.909(2) 0.6453(15) 1.0458(10) 0.071(6) Uani 1 1 d .
H24 H 0.9846 0.6384 1.0560 0.085 Uiso 1 1 calc R
C25 C 0.8927(16) 0.6910(13) 0.9890(8) 0.049(4) Uani 1 1 d .
C26 C 0.9883(15) 0.7314(14) 0.9416(7) 0.049(4) Uani 1 1 d .
C27 C 1.1147(18) 0.7402(18) 0.9539(10) 0.076(6) Uani 1 1 d .
H27A H 1.1199 0.6833 0.9778 0.114 Uiso 1 1 calc R
H27B H 1.1519 0.8012 0.9783 0.114 Uiso 1 1 calc R
H27C H 1.1561 0.7420 0.9137 0.114 Uiso 1 1 calc R
C28 C 0.9552(13) 0.8306(11) 0.7964(8) 0.040(3) Uani 1 1 d .
C29 C 1.0178(15) 0.8759(12) 0.7376(8) 0.044(4) Uani 1 1 d .
C30 C 1.1483(15) 0.8840(14) 0.7285(9) 0.057(5) Uani 1 1 d .
H30A H 1.1800 0.9279 0.6934 0.085 Uiso 1 1 calc R
H30B H 1.1560 0.8184 0.7190 0.085 Uiso 1 1 calc R
H30C H 1.1930 0.9110 0.7671 0.085 Uiso 1 1 calc R
C31 C 0.9022(16) 1.0993(12) 0.7776(9) 0.054(4) Uani 1 1 d .
H31 H 0.9750 1.0923 0.7624 0.065 Uiso 1 1 calc R
C32 C 0.907(2) 1.1832(15) 0.8137(10) 0.070(5) Uani 1 1 d .
H32 H 0.9800 1.2341 0.8194 0.084 Uiso 1 1 calc R
C33 C 0.805(2) 1.1921(15) 0.8412(11) 0.077(7) Uani 1 1 d .
H33 H 0.8077 1.2456 0.8694 0.093 Uiso 1 1 calc R
C34 C 0.695(2) 1.1184(15) 0.8259(10) 0.067(5) Uani 1 1 d .
H34 H 0.6219 1.1253 0.8408 0.081 Uiso 1 1 calc R
C35 C 0.6961(18) 1.0347(14) 0.7881(8) 0.054(4) Uani 1 1 d .
C36 C 0.5874(16) 0.9553(14) 0.7676(8) 0.049(4) Uani 1 1 d .
C37 C 0.4577(18) 0.9501(17) 0.7821(10) 0.072(6) Uani 1 1 d .
H37A H 0.4154 0.9526 0.7426 0.108 Uiso 1 1 calc R
H37B H 0.4566 1.0061 0.8096 0.108 Uiso 1 1 calc R
H37C H 0.4185 0.8882 0.8033 0.108 Uiso 1 1 calc R
C38 C 0.5804(13) 0.7390(12) 0.6838(7) 0.040(3) Uani 1 1 d .
C39 C 0.5011(14) 0.6419(12) 0.6585(7) 0.041(4) Uani 1 1 d .
C40 C 0.3656(14) 0.6124(15) 0.6637(10) 0.062(5) Uani 1 1 d .
H40A H 0.3302 0.5493 0.6412 0.093 Uiso 1 1 calc R
H40B H 0.3365 0.6635 0.6451 0.093 Uiso 1 1 calc R
H40C H 0.3432 0.6055 0.7083 0.093 Uiso 1 1 calc R
C41 C 0.396(2) 0.933(2) 0.5802(12) 0.081(7) Uani 1 1 d .
C42 C 0.425(2) 0.8609(18) 0.5361(12) 0.087(7) Uani 1 1 d .
H42A H 0.4011 0.7953 0.5547 0.130 Uiso 1 1 calc R
H42B H 0.5113 0.8814 0.5287 0.130 Uiso 1 1 calc R
H42C H 0.3830 0.8585 0.4960 0.130 Uiso 1 1 calc R
C43 C 0.062(3) 0.394(3) 0.6495(19) 0.111(11) Uani 1 1 d .
C44 C 0.058(3) 0.444(3) 0.5879(15) 0.131(12) Uani 1 1 d .
H44A H 0.0870 0.5162 0.5946 0.197 Uiso 1 1 calc R
H44B H -0.0245 0.4257 0.5720 0.197 Uiso 1 1 calc R
H44C H 0.1079 0.4240 0.5570 0.197 Uiso 1 1 calc R
O9 O 0.5000 1.0000 0.0000 0.39(5) Uani 1 2 d S

loop_
_atom_site_aniso_label
_atom_site_aniso_U_11
_atom_site_aniso_U_22
_atom_site_aniso_U_33
_atom_site_aniso_U_23
_atom_site_aniso_U_13
_atom_site_aniso_U_12
Cu1 0.0289(9) 0.0450(11) 0.0372(10) 0.0061(8) 0.0028(7) 0.0071(8)
Cu2 0.0336(10) 0.0402(11) 0.0441(10) -0.0011(8) -0.0002(8) 0.0104(8)
Cu3 0.0312(10) 0.0496(12) 0.0370(10) 0.0037(8) 0.0011(8) 0.0138(8)
Cu4 0.0338(10) 0.0414(11) 0.0425(10) -0.0013(8) 0.0033(8) 0.0116(8)
Cu5 0.163(5) 0.146(4) 0.168(5) -0.003(3) 0.007(4) 0.044(4)
I1 0.0570(7) 0.0561(7) 0.0499(7) 0.0074(5) 0.0007(5) 0.0160(6)
I2 0.0770(9) 0.0731(9) 0.0539(7) 0.0125(6) 0.0106(6) 0.0322(7)
I3 0.0661(8) 0.0568(8) 0.0668(8) -0.0062(6) 0.0019(6) 0.0164(6)
I4 0.196(3) 0.158(3) 0.169(3) 0.010(2) 0.040(2) 0.052(2)
I5 0.1132(15) 0.1113(15) 0.0976(13) -0.0033(11) -0.0153(11) 0.0346(12)
O1 0.023(5) 0.054(7) 0.040(6) 0.009(5) 0.006(4) 0.004(5)
O2 0.058(8) 0.078(9) 0.058(8) 0.009(7) -0.006(6) 0.031(7)
O3 0.030(6) 0.039(6) 0.042(6) -0.001(4) -0.001(4) 0.007(4)
O4 0.078(10) 0.071(9) 0.066(9) -0.026(7) -0.005(7) 0.045(8)
O5 0.027(5) 0.050(6) 0.040(6) 0.002(5) 0.003(4) 0.010(5)
O6 0.043(7) 0.083(10) 0.057(7) 0.026(7) 0.018(6) 0.013(6)
O7 0.031(6) 0.045(6) 0.044(6) -0.008(5) 0.005(4) 0.009(5)
O8 0.045(7) 0.053(7) 0.061(8) -0.013(6) -0.001(6) -0.005(6)
N1 0.037(7) 0.049(8) 0.029(6) 0.000(5) 0.002(5) 0.005(6)
N2 0.035(7) 0.034(7) 0.039(7) 0.005(5) 0.006(6) -0.003(5)
N3 0.028(7) 0.048(8) 0.050(8) 0.009(6) 0.005(6) 0.010(6)
N4 0.052(8) 0.050(8) 0.029(6) -0.003(6) -0.005(6) 0.027(7)
N5 0.054(9) 0.037(7) 0.040(7) 0.001(6) 0.005(6) 0.017(6)
N6 0.037(7) 0.029(7) 0.041(7) 0.001(5) 0.001(6) 0.004(5)
N7 0.041(8) 0.053(9) 0.045(7) 0.011(6) 0.011(6) 0.022(7)
N8 0.052(8) 0.051(9) 0.044(7) 0.006(6) 0.014(6) 0.024(7)
N9 0.051(8) 0.048(8) 0.031(7) 0.001(6) -0.002(6) 0.006(6)
N10 0.030(7) 0.048(8) 0.039(7) 0.004(6) 0.005(5) 0.007(6)
N11 0.027(7) 0.062(9) 0.050(8) 0.005(7) 0.001(6) 0.016(6)
N12 0.049(8) 0.035(7) 0.036(7) 0.002(5) 0.005(6) 0.011(6)
N13 0.049(8) 0.057(9) 0.043(7) -0.001(6) 0.005(6) 0.027(7)
N14 0.035(7) 0.054(9) 0.052(8) -0.003(7) -0.002(6) 0.017(6)
N15 0.032(7) 0.060(9) 0.043(7) 0.004(6) 0.003(6) 0.009(6)
N16 0.032(7) 0.036(7) 0.039(7) 0.000(5) 0.006(5) -0.003(6)
N17 0.076(14) 0.117(19) 0.084(15) 0.005(14) 0.007(12) -0.010(13)
N18 0.081(18) 0.21(4) 0.15(3) 0.04(3) 0.04(2) 0.04(2)
C1 0.053(11) 0.069(12) 0.034(8) 0.001(8) 0.001(8) 0.011(9)
C2 0.068(13) 0.078(14) 0.050(11) 0.023(10) 0.002(9) 0.006(11)
C3 0.095(17) 0.067(14) 0.066(13) 0.017(11) 0.012(12) 0.012(12)
C4 0.067(13) 0.074(14) 0.051(11) 0.020(10) 0.018(10) 0.014(11)
C5 0.047(9) 0.039(9) 0.035(8) -0.007(7) 0.000(7) -0.002(7)
C6 0.032(8) 0.035(8) 0.053(9) -0.001(7) 0.016(7) -0.004(6)
C7 0.042(10) 0.084(15) 0.066(12) 0.003(10) 0.022(9) 0.003(10)
C8 0.028(8) 0.046(9) 0.042(8) -0.005(7) 0.002(6) 0.008(7)
C9 0.035(8) 0.049(10) 0.046(9) -0.007(7) -0.008(7) 0.022(7)
C10 0.031(9) 0.081(14) 0.074(13) 0.005(10) -0.004(9) 0.011(9)
C11 0.064(12) 0.047(11) 0.065(11) 0.000(9) 0.013(9) 0.025(9)
C12 0.080(14) 0.041(10) 0.059(11) -0.006(8) 0.016(10) 0.020(10)
C13 0.091(16) 0.035(10) 0.066(13) -0.006(9) -0.003(11) 0.010(10)
C14 0.079(14) 0.035(10) 0.057(11) 0.001(8) -0.022(10) 0.001(9)
C15 0.051(10) 0.057(11) 0.036(9) 0.019(8) -0.002(7) 0.004(8)
C16 0.055(10) 0.044(10) 0.036(8) 0.011(7) 0.000(7) 0.006(8)
C17 0.043(10) 0.061(12) 0.075(13) 0.013(10) -0.011(9) 0.003(9)
C18 0.035(9) 0.041(9) 0.046(9) 0.009(7) 0.007(7) 0.005(7)
C19 0.042(9) 0.045(9) 0.033(8) -0.006(7) -0.002(7) 0.015(7)
C20 0.033(9) 0.069(12) 0.073(12) -0.003(10) 0.006(8) 0.024(8)
C21 0.043(10) 0.078(14) 0.054(11) 0.015(10) 0.004(8) 0.002(9)
C22 0.092(17) 0.067(14) 0.048(11) 0.011(9) 0.012(11) 0.017(12)
C23 0.099(19) 0.061(13) 0.069(14) 0.014(11) -0.013(13) 0.013(12)
C24 0.095(17) 0.061(13) 0.061(12) 0.017(10) -0.018(12) 0.030(12)
C25 0.049(10) 0.055(11) 0.040(9) -0.004(8) -0.018(8) 0.010(8)
C26 0.048(10) 0.075(12) 0.038(8) 0.005(8) 0.001(7) 0.040(9)
C27 0.061(13) 0.114(18) 0.070(13) 0.017(12) -0.012(10) 0.050(13)
C28 0.030(8) 0.039(9) 0.050(9) -0.005(7) 0.008(7) 0.012(7)
C29 0.050(10) 0.039(9) 0.045(9) 0.006(7) 0.015(8) 0.015(8)
C30 0.036(9) 0.058(11) 0.076(13) 0.006(9) 0.010(8) 0.013(8)
C31 0.039(9) 0.039(10) 0.071(12) -0.008(8) 0.003(8) -0.008(8)
C32 0.064(13) 0.058(13) 0.084(15) -0.009(11) -0.006(11) 0.013(10)
C33 0.12(2) 0.047(12) 0.078(14) -0.008(10) 0.008(14) 0.046(13)
C34 0.085(15) 0.058(13) 0.068(13) -0.004(10) 0.010(11) 0.034(12)
C35 0.069(12) 0.063(12) 0.041(9) 0.002(8) -0.004(8) 0.038(10)
C36 0.054(10) 0.060(11) 0.043(9) -0.002(8) -0.002(8) 0.031(9)
C37 0.055(12) 0.094(16) 0.077(14) 0.005(12) 0.005(10) 0.039(11)
C38 0.030(8) 0.056(10) 0.033(8) 0.003(7) 0.006(6) 0.012(7)
C39 0.032(8) 0.049(10) 0.039(8) 0.004(7) -0.007(7) 0.005(7)
C40 0.023(8) 0.081(14) 0.076(13) 0.005(10) 0.002(8) 0.006(8)
C41 0.062(14) 0.078(17) 0.076(16) -0.007(13) 0.001(12) -0.019(12)
C42 0.066(15) 0.083(17) 0.110(19) 0.006(14) 0.001(13) 0.021(12)
C43 0.064(17) 0.13(3) 0.12(3) -0.03(2) 0.02(2) 0.001(17)
C44 0.09(2) 0.19(4) 0.11(2) -0.05(2) 0.000(18) 0.03(2)
O9 0.22(5) 0.42(9) 0.51(10) -0.29(8) 0.16(6) 0.09(5)

loop_
_atom_type_symbol
_atom_type_description
_atom_type_scat_dispersion_real
_atom_type_scat_dispersion_imag
_atom_type_scat_source
C C 0.0033 0.0016 'International Tables Vol C Tables 4.2.6.8 and 6.1.1.4'
H H 0.0000 0.0000 'International Tables Vol C Tables 4.2.6.8 and 6.1.1.4'
N N 0.0061 0.0033 'International Tables Vol C Tables 4.2.6.8 and 6.1.1.4'
O O 0.0106 0.0060 'International Tables Vol C Tables 4.2.6.8 and 6.1.1.4'
Cu Cu 0.3201 1.2651 'International Tables Vol C Tables 4.2.6.8 and 6.1.1.4'
I I -0.4742 1.8119 'International Tables Vol C Tables 4.2.6.8 and 6.1.1.4'

loop_
_geom_angle_atom_site_label_1
_geom_angle_atom_site_label_2
_geom_angle_atom_site_label_3
_geom_angle
_geom_angle_site_symmetry_3
N2 Cu1 O1 79.0(4) .
N2 Cu1 N16 176.1(5) .
O1 Cu1 N16 99.1(4) .
N2 Cu1 N1 81.5(5) .
O1 Cu1 N1 160.3(5) .
N16 Cu1 N1 100.2(5) .
N2 Cu1 O7 102.4(5) .
O1 Cu1 O7 91.5(4) .
N16 Cu1 O7 74.1(4) .
N1 Cu1 O7 90.4(4) .
N6 Cu2 O3 79.2(5) .
N6 Cu2 N4 178.8(5) .
O3 Cu2 N4 100.0(5) .
N6 Cu2 N5 79.9(5) .
O3 Cu2 N5 158.6(5) .
N4 Cu2 N5 100.9(5) .
N6 Cu2 O1 105.4(4) .
O3 Cu2 O1 92.6(4) .
N4 Cu2 O1 73.8(4) .
N5 Cu2 O1 88.8(4) .
N10 Cu3 N8 178.5(5) .
N10 Cu3 O5 79.3(5) .
N8 Cu3 O5 102.1(5) .
N10 Cu3 N9 80.4(5) .
N8 Cu3 N9 98.2(5) .
O5 Cu3 N9 159.7(5) .
N10 Cu3 O3 107.0(5) .
N8 Cu3 O3 73.6(5) .
O5 Cu3 O3 91.5(4) .
N9 Cu3 O3 95.6(5) .
N14 Cu4 N12 175.1(5) .
N14 Cu4 O7 79.6(5) .
N12 Cu4 O7 100.7(5) .
N14 Cu4 N13 80.3(6) .
N12 Cu4 N13 99.2(5) .
O7 Cu4 N13 159.8(5) .
N14 Cu4 O5 101.7(5) .
N12 Cu4 O5 73.5(4) .
O7 Cu4 O5 90.6(4) .
N13 Cu4 O5 91.8(5) .
N14 Cu4 I1 95.4(4) .
N12 Cu4 I1 89.5(4) .
O7 Cu4 I1 92.2(3) .
N13 Cu4 I1 91.3(4) .
O5 Cu4 I1 163.0(2) .
I4 Cu5 I5 139.3(3) .
I4 Cu5 I5 118.1(2) 2_557
I5 Cu5 I5 102.5(2) 2_557
Cu5 I5 Cu5 77.5(2) 2_557
C8 O1 Cu1 108.9(9) .
C8 O1 Cu2 110.9(9) .
Cu1 O1 Cu2 140.2(5) .
N4 O2 H2 109.5 .
C18 O3 Cu2 111.1(10) .
C18 O3 Cu3 109.9(10) .
Cu2 O3 Cu3 138.9(5) .
N8 O4 H4 109.5 .
C28 O5 Cu3 109.0(9) .
C28 O5 Cu4 110.5(9) .
Cu3 O5 Cu4 140.4(5) .
N12 O6 H6 109.5 .
C38 O7 Cu4 110.0(9) .
C38 O7 Cu1 109.8(9) .
Cu4 O7 Cu1 140.2(5) .
N16 O8 H8 109.5 .
C1 N1 C5 119.7(14) .
C1 N1 Cu1 129.2(11) .
C5 N1 Cu1 110.9(10) .
C6 N2 N3 121.9(13) .
C6 N2 Cu1 118.5(11) .
N3 N2 Cu1 119.6(9) .
C8 N3 N2 105.8(12) .
C9 N4 O2 113.0(13) .
C9 N4 Cu2 124.5(10) .
O2 N4 Cu2 122.6(10) .
C11 N5 C15 118.4(15) .
C11 N5 Cu2 128.2(13) .
C15 N5 Cu2 113.4(11) .
C16 N6 N7 121.4(14) .
C16 N6 Cu2 121.4(12) .
N7 N6 Cu2 117.2(9) .
C18 N7 N6 107.9(12) .
C19 N8 O4 114.0(13) .
C19 N8 Cu3 124.4(11) .
O4 N8 Cu3 121.4(11) .
C21 N9 C25 118.5(14) .
C21 N9 Cu3 130.1(12) .
C25 N9 Cu3 111.3(11) .
C26 N10 N11 122.7(13) .
C26 N10 Cu3 119.5(11) .
N11 N10 Cu3 117.6(9) .
C28 N11 N10 107.3(12) .
C29 N12 O6 114.2(13) .
C29 N12 Cu4 123.6(11) .
O6 N12 Cu4 122.1(9) .
C31 N13 C35 119.1(15) .
C31 N13 Cu4 130.3(12) .
C35 N13 Cu4 110.3(12) .
C36 N14 N15 121.1(14) .
C36 N14 Cu4 121.3(12) .
N15 N14 Cu4 117.6(10) .
C38 N15 N14 107.5(12) .
C38 N15 H15A 110.2 .
N14 N15 H15A 110.2 .
C38 N15 H15B 110.2 .
N14 N15 H15B 110.2 .
H15A N15 H15B 108.5 .
C39 N16 O8 114.1(13) .
C39 N16 Cu1 121.9(10) .
O8 N16 Cu1 123.7(10) .
N1 C1 C2 124.7(18) .
N1 C1 H1 117.6 .
C2 C1 H1 117.6 .
C1 C2 C3 115(2) .
C1 C2 H2A 122.5 .
C3 C2 H2A 122.5 .
C4 C3 C2 121.4(19) .
C4 C3 H3 119.3 .
C2 C3 H3 119.3 .
C5 C4 C3 120.1(19) .
C5 C4 H4A 119.9 .
C3 C4 H4A 119.9 .
C4 C5 N1 118.7(16) .
C4 C5 C6 127.1(16) .
N1 C5 C6 114.2(13) .
N2 C6 C5 114.6(13) .
N2 C6 C7 122.1(16) .
C5 C6 C7 123.2(15) .
C6 C7 H7A 109.5 .
C6 C7 H7B 109.5 .
H7A C7 H7B 109.5 .
C6 C7 H7C 109.5 .
H7A C7 H7C 109.5 .
H7B C7 H7C 109.5 .
O1 C8 N3 126.6(14) .
O1 C8 C9 117.1(13) .
N3 C8 C9 116.3(13) .
N4 C9 C10 124.3(15) .
N4 C9 C8 113.7(13) .
C10 C9 C8 122.0(15) .
C9 C10 H10A 109.5 .
C9 C10 H10B 109.5 .
H10A C10 H10B 109.5 .
C9 C10 H10C 109.5 .
H10A C10 H10C 109.5 .
H10B C10 H10C 109.5 .
N5 C11 C12 122.6(19) .
N5 C11 H11 118.7 .
C12 C11 H11 118.7 .
C11 C12 C13 118.1(18) .
C11 C12 H12 120.9 .
C13 C12 H12 120.9 .
C14 C13 C12 120.0(18) .
C14 C13 H13 120.0 .
C12 C13 H13 120.0 .
C13 C14 C15 120.1(19) .
C13 C14 H14 119.9 .
C15 C14 H14 119.9 .
N5 C15 C14 120.5(17) .
N5 C15 C16 112.9(15) .
C14 C15 C16 126.4(17) .
N6 C16 C17 127.5(17) .
N6 C16 C15 112.3(15) .
C17 C16 C15 120.1(16) .
C16 C17 H17A 109.5 .
C16 C17 H17B 109.5 .
H17A C17 H17B 109.5 .
C16 C17 H17C 109.5 .
H17A C17 H17C 109.5 .
H17B C17 H17C 109.5 .
O3 C18 N7 124.5(15) .
O3 C18 C19 121.0(14) .
N7 C18 C19 114.5(14) .
N8 C19 C20 123.9(14) .
N8 C19 C18 110.8(14) .
C20 C19 C18 125.2(15) .
C19 C20 H20A 109.5 .
C19 C20 H20B 109.5 .
H20A C20 H20B 109.5 .
C19 C20 H20C 109.5 .
H20A C20 H20C 109.5 .
H20B C20 H20C 109.5 .
N9 C21 C22 122.5(19) .
N9 C21 H21 118.7 .
C22 C21 H21 118.7 .
C23 C22 C21 119(2) .
C23 C22 H22 120.4 .
C21 C22 H22 120.4 .
C22 C23 C24 120(2) .
C22 C23 H23 119.8 .
C24 C23 H23 119.8 .
C23 C24 C25 120(2) .
C23 C24 H24 120.2 .
C25 C24 H24 120.2 .
N9 C25 C24 119.7(18) .
N9 C25 C26 115.6(13) .
C24 C25 C26 124.6(17) .
N10 C26 C27 124.5(16) .
N10 C26 C25 112.9(14) .
C27 C26 C25 122.5(15) .
C26 C27 H27A 109.5 .
C26 C27 H27B 109.5 .
H27A C27 H27B 109.5 .
C26 C27 H27C 109.5 .
H27A C27 H27C 109.5 .
H27B C27 H27C 109.5 .
O5 C28 N11 126.8(14) .
O5 C28 C29 117.2(14) .
N11 C28 C29 116.0(13) .
N12 C29 C28 115.0(14) .
N12 C29 C30 125.2(15) .
C28 C29 C30 119.8(15) .
C29 C30 H30A 109.5 .
C29 C30 H30B 109.5 .
H30A C30 H30B 109.5 .
C29 C30 H30C 109.5 .
H30A C30 H30C 109.5 .
H30B C30 H30C 109.5 .
N13 C31 C32 124.3(18) .
N13 C31 H31 117.9 .
C32 C31 H31 117.9 .
C33 C32 C31 120(2) .
C33 C32 H32 120.1 .
C31 C32 H32 120.1 .
C32 C33 C34 117.9(19) .
C32 C33 H33 121.0 .
C34 C33 H33 121.0 .
C35 C34 C33 119(2) .
C35 C34 H34 120.4 .
C33 C34 H34 120.4 .
N13 C35 C34 119.3(19) .
N13 C35 C36 116.4(15) .
C34 C35 C36 124.0(18) .
N14 C36 C35 111.0(15) .
N14 C36 C37 122.2(17) .
C35 C36 C37 126.7(16) .
C36 C37 H37A 109.5 .
C36 C37 H37B 109.5 .
H37A C37 H37B 109.5 .
C36 C37 H37C 109.5 .
H37A C37 H37C 109.5 .
H37B C37 H37C 109.5 .
O7 C38 N15 125.3(15) .
O7 C38 C39 118.7(13) .
N15 C38 C39 116.0(13) .
N16 C39 C38 115.2(13) .
N16 C39 C40 122.5(15) .
C38 C39 C40 122.2(15) .
C39 C40 H40A 109.5 .
C39 C40 H40B 109.5 .
H40A C40 H40B 109.5 .
C39 C40 H40C 109.5 .
H40A C40 H40C 109.5 .
H40B C40 H40C 109.5 .
N17 C41 C42 178(3) .
C41 C42 H42A 109.5 .
C41 C42 H42B 109.5 .
H42A C42 H42B 109.5 .
C41 C42 H42C 109.5 .
H42A C42 H42C 109.5 .
H42B C42 H42C 109.5 .
N18 C43 C44 176(4) .
C43 C44 H44A 109.5 .
C43 C44 H44B 109.5 .
H44A C44 H44B 109.5 .
C43 C44 H44C 109.5 .
H44A C44 H44C 109.5 .
H44B C44 H44C 109.5 .

loop_
_geom_bond_atom_site_label_1
_geom_bond_atom_site_label_2
_geom_bond_distance
_geom_bond_site_symmetry_2
Cu1 N2 1.915(12) .
Cu1 O1 2.003(10) .
Cu1 N16 2.017(12) .
Cu1 N1 2.023(12) .
Cu1 O7 2.327(10) .
Cu2 N6 1.912(12) .
Cu2 O3 1.985(10) .
Cu2 N4 1.994(13) .
Cu2 N5 2.015(13) .
Cu2 O1 2.326(10) .
Cu3 N10 1.930(12) .
Cu3 N8 1.997(14) .
Cu3 O5 2.012(10) .
Cu3 N9 2.039(12) .
Cu3 O3 2.304(10) .
Cu4 N14 1.905(13) .
Cu4 N12 1.991(13) .
Cu4 O7 2.011(10) .
Cu4 N13 2.023(14) .
Cu4 O5 2.336(10) .
Cu4 I1 3.085(2) .
Cu5 I4 2.475(7) .
Cu5 I5 2.545(6) .
Cu5 I5 2.646(6) 2_557
I5 Cu5 2.646(6) 2_557
O1 C8 1.291(17) .
O2 N4 1.378(16) .
O2 H2 0.8200 .
O3 C18 1.261(18) .
O4 N8 1.384(17) .
O4 H4 0.8200 .
O5 C28 1.277(17) .
O6 N12 1.383(16) .
O6 H6 0.8200 .
O7 C38 1.269(17) .
O8 N16 1.366(16) .
O8 H8 0.8200 .
N1 C1 1.31(2) .
N1 C5 1.40(2) .
N2 C6 1.302(19) .
N2 N3 1.375(17) .
N3 C8 1.330(19) .
N4 C9 1.29(2) .
N5 C11 1.33(2) .
N5 C15 1.35(2) .
N6 C16 1.25(2) .
N6 N7 1.391(17) .
N7 C18 1.33(2) .
N8 C19 1.31(2) .
N9 C21 1.32(2) .
N9 C25 1.36(2) .
N10 C26 1.288(19) .
N10 N11 1.384(17) .
N11 C28 1.32(2) .
N12 C29 1.29(2) .
N13 C31 1.28(2) .
N13 C35 1.37(2) .
N14 C36 1.28(2) .
N14 N15 1.405(19) .
N15 C38 1.33(2) .
N15 H15A 0.9000 .
N15 H15B 0.9000 .
N16 C39 1.28(2) .
N17 C41 1.16(3) .
N18 C43 1.10(4) .
C1 C2 1.38(2) .
C1 H1 0.9300 .
C2 C3 1.40(3) .
C2 H2A 0.9300 .
C3 C4 1.37(3) .
C3 H3 0.9300 .
C4 C5 1.36(2) .
C4 H4A 0.9300 .
C5 C6 1.45(2) .
C6 C7 1.51(2) .
C7 H7A 0.9600 .
C7 H7B 0.9600 .
C7 H7C 0.9600 .
C8 C9 1.50(2) .
C9 C10 1.49(2) .
C10 H10A 0.9600 .
C10 H10B 0.9600 .
C10 H10C 0.9600 .
C11 C12 1.38(2) .
C11 H11 0.9300 .
C12 C13 1.38(3) .
C12 H12 0.9300 .
C13 C14 1.32(3) .
C13 H13 0.9300 .
C14 C15 1.41(2) .
C14 H14 0.9300 .
C15 C16 1.52(3) .
C16 C17 1.48(2) .
C17 H17A 0.9600 .
C17 H17B 0.9600 .
C17 H17C 0.9600 .
C18 C19 1.47(2) .
C19 C20 1.45(2) .
C20 H20A 0.9600 .
C20 H20B 0.9600 .
C20 H20C 0.9600 .
C21 C22 1.37(3) .
C21 H21 0.9300 .
C22 C23 1.33(3) .
C22 H22 0.9300 .
C23 C24 1.34(3) .
C23 H23 0.9300 .
C24 C25 1.39(2) .
C24 H24 0.9300 .
C25 C26 1.47(2) .
C26 C27 1.45(2) .
C27 H27A 0.9600 .
C27 H27B 0.9600 .
C27 H27C 0.9600 .
C28 C29 1.47(2) .
C29 C30 1.49(2) .
C30 H30A 0.9600 .
C30 H30B 0.9600 .
C30 H30C 0.9600 .
C31 C32 1.36(3) .
C31 H31 0.9300 .
C32 C33 1.34(3) .
C32 H32 0.9300 .
C33 C34 1.40(3) .
C33 H33 0.9300 .
C34 C35 1.39(2) .
C34 H34 0.9300 .
C35 C36 1.46(3) .
C36 C37 1.51(2) .
C37 H37A 0.9600 .
C37 H37B 0.9600 .
C37 H37C 0.9600 .
C38 C39 1.47(2) .
C39 C40 1.50(2) .
C40 H40A 0.9600 .
C40 H40B 0.9600 .
C40 H40C 0.9600 .
C41 C42 1.46(3) .
C42 H42A 0.9600 .
C42 H42B 0.9600 .
C42 H42C 0.9600 .
C43 C44 1.48(5) .
C44 H44A 0.9600 .
C44 H44B 0.9600 .
C44 H44C 0.9600 .

loop_
_geom_hbond_atom_site_label_D
_geom_hbond_atom_site_label_H
_geom_hbond_atom_site_label_A
_geom_hbond_distance_DH
_geom_hbond_distance_HA
_geom_hbond_distance_DA
_geom_hbond_angle_DHA
_geom_hbond_site_symmetry_A
O4 H4 I5 0.82 2.62 3.293(15) 140.3 1_665
O6 H6 I1 0.82 2.59 3.309(13) 147.3 .
O8 H8 I3 0.82 2.70 3.327(13) 135.0 .

loop_
_geom_torsion_atom_site_label_1
_geom_torsion_atom_site_label_2
_geom_torsion_atom_site_label_3
_geom_torsion_atom_site_label_4
_geom_torsion
_geom_torsion_site_symmetry_1
_geom_torsion_site_symmetry_4
I4 Cu5 I5 Cu5 -176.6(5) . 2_557
I5 Cu5 I5 Cu5 0.0 2_557 2_557
N2 Cu1 O1 C8 -1.8(10) . .
N16 Cu1 O1 C8 -178.3(10) . .
N1 Cu1 O1 C8 -9(2) . .
O7 Cu1 O1 C8 -104.2(10) . .
N2 Cu1 O1 Cu2 179.0(9) . .
N16 Cu1 O1 Cu2 2.5(9) . .
N1 Cu1 O1 Cu2 171.8(11) . .
O7 Cu1 O1 Cu2 76.6(8) . .
N6 Cu2 O1 C8 -178.8(10) . .
O3 Cu2 O1 C8 101.6(10) . .
N4 Cu2 O1 C8 2.0(10) . .
N5 Cu2 O1 C8 -99.7(10) . .
N6 Cu2 O1 Cu1 0.3(10) . .
O3 Cu2 O1 Cu1 -79.2(9) . .
N4 Cu2 O1 Cu1 -178.8(9) . .
N5 Cu2 O1 Cu1 79.5(9) . .
N6 Cu2 O3 C18 2.3(10) . .
N4 Cu2 O3 C18 -178.6(10) . .
N5 Cu2 O3 C18 14.3(18) . .
O1 Cu2 O3 C18 107.5(10) . .
N6 Cu2 O3 Cu3 179.3(8) . .
N4 Cu2 O3 Cu3 -1.5(8) . .
N5 Cu2 O3 Cu3 -168.7(10) . .
O1 Cu2 O3 Cu3 -75.4(7) . .
N10 Cu3 O3 C18 175.9(10) . .
N8 Cu3 O3 C18 -2.7(10) . .
O5 Cu3 O3 C18 -104.9(10) . .
N9 Cu3 O3 C18 94.2(10) . .
N10 Cu3 O3 Cu2 -1.2(9) . .
N8 Cu3 O3 Cu2 -179.8(9) . .
O5 Cu3 O3 Cu2 78.0(8) . .
N9 Cu3 O3 Cu2 -82.9(8) . .
N10 Cu3 O5 C28 0.0(10) . .
N8 Cu3 O5 C28 179.5(10) . .
N9 Cu3 O5 C28 3.6(19) . .
O3 Cu3 O5 C28 -107.0(10) . .
N10 Cu3 O5 Cu4 -174.9(9) . .
N8 Cu3 O5 Cu4 4.5(9) . .
N9 Cu3 O5 Cu4 -171.4(11) . .
O3 Cu3 O5 Cu4 78.1(8) . .
N14 Cu4 O5 C28 -176.7(10) . .
N12 Cu4 O5 C28 2.9(10) . .
O7 Cu4 O5 C28 103.8(10) . .
N13 Cu4 O5 C28 -96.2(10) . .
I1 Cu4 O5 C28 4.2(16) . .
N14 Cu4 O5 Cu3 -1.8(9) . .
N12 Cu4 O5 Cu3 177.8(9) . .
O7 Cu4 O5 Cu3 -81.3(8) . .
N13 Cu4 O5 Cu3 78.7(9) . .
I1 Cu4 O5 Cu3 179.1(2) . .
N14 Cu4 O7 C38 1.2(10) . .
N12 Cu4 O7 C38 176.3(10) . .
N13 Cu4 O7 C38 6(2) . .
O5 Cu4 O7 C38 102.9(10) . .
I1 Cu4 O7 C38 -93.8(9) . .
N14 Cu4 O7 Cu1 -177.1(9) . .
N12 Cu4 O7 Cu1 -2.1(9) . .
N13 Cu4 O7 Cu1 -172.3(11) . .
O5 Cu4 O7 Cu1 -75.4(8) . .
I1 Cu4 O7 Cu1 87.8(8) . .
N2 Cu1 O7 C38 -179.2(10) . .
O1 Cu1 O7 C38 -100.1(10) . .
N16 Cu1 O7 C38 -1.0(10) . .
N1 Cu1 O7 C38 99.5(10) . .
N2 Cu1 O7 Cu4 -0.8(9) . .
O1 Cu1 O7 Cu4 78.2(8) . .
N16 Cu1 O7 Cu4 177.3(9) . .
N1 Cu1 O7 Cu4 -82.2(9) . .
N2 Cu1 N1 C1 -176.6(15) . .
O1 Cu1 N1 C1 -169.4(14) . .
N16 Cu1 N1 C1 -0.2(15) . .
O7 Cu1 N1 C1 -74.1(15) . .
N2 Cu1 N1 C5 -2.2(10) . .
O1 Cu1 N1 C5 5(2) . .
N16 Cu1 N1 C5 174.3(10) . .
O7 Cu1 N1 C5 100.3(10) . .
O1 Cu1 N2 C6 -178.5(12) . .
N16 Cu1 N2 C6 -117(8) . .
N1 Cu1 N2 C6 -0.9(12) . .
O7 Cu1 N2 C6 -89.4(12) . .
O1 Cu1 N2 N3 3.5(10) . .
N16 Cu1 N2 N3 65(8) . .
N1 Cu1 N2 N3 -178.9(11) . .
O7 Cu1 N2 N3 92.6(11) . .
C6 N2 N3 C8 177.9(14) . .
Cu1 N2 N3 C8 -4.2(16) . .
N6 Cu2 N4 C9 -47(26) . .
O3 Cu2 N4 C9 -91.2(13) . .
N5 Cu2 N4 C9 84.1(13) . .
O1 Cu2 N4 C9 -1.4(12) . .
N6 Cu2 N4 O2 133(26) . .
O3 Cu2 N4 O2 88.8(11) . .
N5 Cu2 N4 O2 -96.0(11) . .
O1 Cu2 N4 O2 178.6(12) . .
N6 Cu2 N5 C11 173.4(15) . .
O3 Cu2 N5 C11 161.4(13) . .
N4 Cu2 N5 C11 -5.7(15) . .
O1 Cu2 N5 C11 67.5(14) . .
N6 Cu2 N5 C15 -3.7(10) . .
O3 Cu2 N5 C15 -16(2) . .
N4 Cu2 N5 C15 177.2(10) . .
O1 Cu2 N5 C15 -109.6(10) . .
O3 Cu2 N6 C16 179.3(13) . .
N4 Cu2 N6 C16 135(26) . .
N5 Cu2 N6 C16 3.7(12) . .
O1 Cu2 N6 C16 89.6(12) . .
O3 Cu2 N6 N7 -2.0(9) . .
N4 Cu2 N6 N7 -47(26) . .
N5 Cu2 N6 N7 -177.6(10) . .
O1 Cu2 N6 N7 -91.8(10) . .
C16 N6 N7 C18 -180.0(14) . .
Cu2 N6 N7 C18 1.4(15) . .
N10 Cu3 N8 C19 -109(22) . .
O5 Cu3 N8 C19 92.3(13) . .
N9 Cu3 N8 C19 -89.1(13) . .
O3 Cu3 N8 C19 4.4(12) . .
N10 Cu3 N8 O4 67(22) . .
O5 Cu3 N8 O4 -91.7(12) . .
N9 Cu3 N8 O4 86.8(12) . .
O3 Cu3 N8 O4 -179.7(12) . .
N10 Cu3 N9 C21 -176.9(17) . .
N8 Cu3 N9 C21 3.6(17) . .
O5 Cu3 N9 C21 179.6(15) . .
O3 Cu3 N9 C21 -70.6(16) . .
N10 Cu3 N9 C25 -0.8(11) . .
N8 Cu3 N9 C25 179.7(11) . .
O5 Cu3 N9 C25 -4(2) . .
O3 Cu3 N9 C25 105.5(11) . .
N8 Cu3 N10 C26 17(23) . .
O5 Cu3 N10 C26 176.3(14) . .
N9 Cu3 N10 C26 -2.5(13) . .
O3 Cu3 N10 C26 -95.5(13) . .
N8 Cu3 N10 N11 -158(21) . .
O5 Cu3 N10 N11 0.5(10) . .
N9 Cu3 N10 N11 -178.3(12) . .
O3 Cu3 N10 N11 88.8(11) . .
C26 N10 N11 C28 -176.5(15) . .
Cu3 N10 N11 C28 -0.8(16) . .
N14 Cu4 N12 C29 3(7) . .
O7 Cu4 N12 C29 -90.0(13) . .
N13 Cu4 N12 C29 86.6(13) . .
O5 Cu4 N12 C29 -2.5(12) . .
I1 Cu4 N12 C29 177.9(13) . .
N14 Cu4 N12 O6 -176(6) . .
O7 Cu4 N12 O6 91.0(12) . .
N13 Cu4 N12 O6 -92.4(12) . .
O5 Cu4 N12 O6 178.5(12) . .
I1 Cu4 N12 O6 -1.1(11) . .
N14 Cu4 N13 C31 177.5(17) . .
N12 Cu4 N13 C31 2.4(17) . .
O7 Cu4 N13 C31 172.7(14) . .
O5 Cu4 N13 C31 76.0(16) . .
I1 Cu4 N13 C31 -87.3(16) . .
N14 Cu4 N13 C35 4.0(11) . .
N12 Cu4 N13 C35 -171.1(10) . .
O7 Cu4 N13 C35 -1(2) . .
O5 Cu4 N13 C35 -97.5(11) . .
I1 Cu4 N13 C35 99.2(10) . .
N12 Cu4 N14 C36 86(7) . .
O7 Cu4 N14 C36 179.4(14) . .
N13 Cu4 N14 C36 1.0(13) . .
O5 Cu4 N14 C36 90.9(13) . .
I1 Cu4 N14 C36 -89.4(13) . .
N12 Cu4 N14 N15 -96(7) . .
O7 Cu4 N14 N15 -2.1(10) . .
N13 Cu4 N14 N15 179.5(12) . .
O5 Cu4 N14 N15 -90.6(11) . .
I1 Cu4 N14 N15 89.1(11) . .
C36 N14 N15 C38 -179.0(15) . .
Cu4 N14 N15 C38 2.6(16) . .
N2 Cu1 N16 C39 33(8) . .
O1 Cu1 N16 C39 93.3(12) . .
N1 Cu1 N16 C39 -83.0(12) . .
O7 Cu1 N16 C39 4.4(11) . .
N2 Cu1 N16 O8 -154(7) . .
O1 Cu1 N16 O8 -92.8(12) . .
N1 Cu1 N16 O8 90.9(12) . .
O7 Cu1 N16 O8 178.3(12) . .
C5 N1 C1 C2 2(3) . .
Cu1 N1 C1 C2 175.7(15) . .
N1 C1 C2 C3 -4(3) . .
C1 C2 C3 C4 6(3) . .
C2 C3 C4 C5 -5(3) . .
C3 C4 C5 N1 3(3) . .
C3 C4 C5 C6 -177.8(18) . .
C1 N1 C5 C4 -1(2) . .
Cu1 N1 C5 C4 -175.6(13) . .
C1 N1 C5 C6 179.7(15) . .
Cu1 N1 C5 C6 4.6(16) . .
N3 N2 C6 C5 -178.2(13) . .
Cu1 N2 C6 C5 3.8(18) . .
N3 N2 C6 C7 0(2) . .
Cu1 N2 C6 C7 -178.2(13) . .
C4 C5 C6 N2 174.7(17) . .
N1 C5 C6 N2 -6(2) . .
C4 C5 C6 C7 -3(3) . .
N1 C5 C6 C7 176.4(15) . .
Cu1 O1 C8 N3 -0.1(19) . .
Cu2 O1 C8 N3 179.4(13) . .
Cu1 O1 C8 C9 178.1(10) . .
Cu2 O1 C8 C9 -2.4(16) . .
N2 N3 C8 O1 3(2) . .
N2 N3 C8 C9 -175.6(12) . .
O2 N4 C9 C10 1(2) . .
Cu2 N4 C9 C10 -179.2(13) . .
O2 N4 C9 C8 -179.4(12) . .
Cu2 N4 C9 C8 0.6(19) . .
O1 C8 C9 N4 1(2) . .
N3 C8 C9 N4 179.9(14) . .
O1 C8 C9 C10 -178.8(15) . .
N3 C8 C9 C10 0(2) . .
C15 N5 C11 C12 -1(3) . .
Cu2 N5 C11 C12 -178.3(13) . .
N5 C11 C12 C13 -2(3) . .
C11 C12 C13 C14 5(3) . .
C12 C13 C14 C15 -4(3) . .
C11 N5 C15 C14 3(2) . .
Cu2 N5 C15 C14 180.0(12) . .
C11 N5 C15 C16 -174.1(14) . .
Cu2 N5 C15 C16 3.3(15) . .
C13 C14 C15 N5 0(3) . .
C13 C14 C15 C16 176.1(16) . .
N7 N6 C16 C17 2(2) . .
Cu2 N6 C16 C17 -179.5(13) . .
N7 N6 C16 C15 178.6(12) . .
Cu2 N6 C16 C15 -2.9(17) . .
N5 C15 C16 N6 -0.5(19) . .
C14 C15 C16 N6 -177.0(15) . .
N5 C15 C16 C17 176.4(14) . .
C14 C15 C16 C17 0(2) . .
Cu2 O3 C18 N7 -2.4(19) . .
Cu3 O3 C18 N7 179.6(12) . .
Cu2 O3 C18 C19 179.2(11) . .
Cu3 O3 C18 C19 1.2(17) . .
N6 N7 C18 O3 1(2) . .
N6 N7 C18 C19 179.3(12) . .
O4 N8 C19 C20 1(2) . .
Cu3 N8 C19 C20 177.1(13) . .
O4 N8 C19 C18 178.9(13) . .
Cu3 N8 C19 C18 -5.0(18) . .
O3 C18 C19 N8 2(2) . .
N7 C18 C19 N8 -176.6(13) . .
O3 C18 C19 C20 179.8(15) . .
N7 C18 C19 C20 1(2) . .
C25 N9 C21 C22 -1(3) . .
Cu3 N9 C21 C22 175.3(15) . .
N9 C21 C22 C23 1(3) . .
C21 C22 C23 C24 -1(3) . .
C22 C23 C24 C25 0(3) . .
C21 N9 C25 C24 0(3) . .
Cu3 N9 C25 C24 -176.1(14) . .
C21 N9 C25 C26 -179.8(16) . .
Cu3 N9 C25 C26 3.6(18) . .
C23 C24 C25 N9 0(3) . .
C23 C24 C25 C26 179.9(19) . .
N11 N10 C26 C27 4(3) . .
Cu3 N10 C26 C27 -171.9(16) . .
N11 N10 C26 C25 -179.5(14) . .
Cu3 N10 C26 C25 5(2) . .
N9 C25 C26 N10 -6(2) . .
C24 C25 C26 N10 174.1(17) . .
N9 C25 C26 C27 171.4(18) . .
C24 C25 C26 C27 -9(3) . .
Cu3 O5 C28 N11 -0.6(19) . .
Cu4 O5 C28 N11 176.0(13) . .
Cu3 O5 C28 C29 -179.5(11) . .
Cu4 O5 C28 C29 -3.0(16) . .
N10 N11 C28 O5 1(2) . .
N10 N11 C28 C29 179.9(13) . .
O6 N12 C29 C28 -179.1(13) . .
Cu4 N12 C29 C28 2(2) . .
O6 N12 C29 C30 1(2) . .
Cu4 N12 C29 C30 -177.9(13) . .
O5 C28 C29 N12 1(2) . .
N11 C28 C29 N12 -177.8(14) . .
O5 C28 C29 C30 -179.1(14) . .
N11 C28 C29 C30 2(2) . .
C35 N13 C31 C32 -4(3) . .
Cu4 N13 C31 C32 -177.2(15) . .
N13 C31 C32 C33 6(3) . .
C31 C32 C33 C34 -6(3) . .
C32 C33 C34 C35 6(3) . .
C31 N13 C35 C34 4(2) . .
Cu4 N13 C35 C34 177.8(13) . .
C31 N13 C35 C36 177.6(16) . .
Cu4 N13 C35 C36 -8.1(17) . .
C33 C34 C35 N13 -4(3) . .
C33 C34 C35 C36 -178.0(18) . .
N15 N14 C36 C35 176.0(13) . .
Cu4 N14 C36 C35 -5.5(19) . .
N15 N14 C36 C37 -2(2) . .
Cu4 N14 C36 C37 176.0(13) . .
N13 C35 C36 N14 9(2) . .
C34 C35 C36 N14 -177.3(17) . .
N13 C35 C36 C37 -172.6(16) . .
C34 C35 C36 C37 1(3) . .
Cu4 O7 C38 N15 -0.1(19) . .
Cu1 O7 C38 N15 178.8(13) . .
Cu4 O7 C38 C39 179.3(11) . .
Cu1 O7 C38 C39 -1.8(16) . .
N14 N15 C38 O7 -2(2) . .
N14 N15 C38 C39 179.1(12) . .
O8 N16 C39 C38 178.8(12) . .
Cu1 N16 C39 C38 -6.8(18) . .
O8 N16 C39 C40 1(2) . .
Cu1 N16 C39 C40 175.4(12) . .
O7 C38 C39 N16 5(2) . .
N15 C38 C39 N16 -175.1(13) . .
O7 C38 C39 C40 -176.7(15) . .
N15 C38 C39 C40 3(2) . .
